data_7720261
loop_
_publ_author_name
'Gin&#xe9;s, Carlos'
'Parra-Cadenas, Blanca'
'Elorriaga, David'
'Garc&#xed;a-Viv&#xf3;, Daniel'
'Fern&#xe1;ndez-Gal&#xe1;n, Rafael'
'Ramos, Alberto'
'Carrillo-Hermosilla, Fernando'

_publ_section_title
;
 Efficient synthesis of cyclic carbonates and oxazolidinones by simple
 zinc guanidinato complexes.
;
_journal_issue 11
_journal_name_full 'Dalton transactions (Cambridge, England : 2003)'
_journal_page_first 4525
_journal_page_last 4534
_journal_paper_doi 10.1039/d6dt00139d
_journal_volume 55
_journal_year 2026
_chemical_formula_moiety 'C106.359 H130.696 N12 P4 Zn4, 1.663(C7 H8)'
_chemical_formula_sum 'C118 H144 N12 P4 Zn4'
_chemical_formula_weight 2115.80
_space_group_crystal_system triclinic
_space_group_IT_number 2
_space_group_name_Hall '-P 1'
_space_group_name_H-M_alt 'P -1'
_atom_sites_solution_hydrogens geom
_atom_sites_solution_primary dual
_audit_block_doi 10.5517/ccdc.csd.cc2qlzkw
_audit_creation_date 2025-11-27
_audit_creation_method
;
Olex2 1.5
(compiled 2025.07.13 svn.rb7424aed for OlexSys, GUI svn.r7314)
;
_audit_update_record
;
2026-01-06 deposited with the CCDC.	2026-02-20 downloaded from the CCDC.
;
_cell_angle_alpha 100.505(2)
_cell_angle_beta 99.090(2)
_cell_angle_gamma 100.839(2)
_cell_formula_units_Z 1
_cell_length_a 11.8289(5)
_cell_length_b 11.9812(5)
_cell_length_c 20.7760(9)
_cell_measurement_reflns_used 7960
_cell_measurement_temperature 200.0
_cell_measurement_theta_max 24.355
_cell_measurement_theta_min 2.699
_cell_volume 2786.5(2)
_computing_cell_refinement 'SAINT V8.40B (?, 2016)'
_computing_data_reduction 'SAINT V8.40B (?, 2016)'
_computing_molecular_graphics 'Olex2 1.5 (Dolomanov et al., 2009)'
_computing_publication_material 'Olex2 1.5 (Dolomanov et al., 2009)'
_computing_structure_refinement 'SHELXL 2017/1 (Sheldrick, 2015)'
_computing_structure_solution 'SHELXT 2014/5 (Sheldrick, 2014)'
_diffrn_ambient_temperature 200.0
_diffrn_measured_fraction_theta_full 1.000
_diffrn_measured_fraction_theta_max 0.996
_diffrn_measurement_device_type 'Bruker P4'
_diffrn_measurement_method '\w scans'
_diffrn_radiation_monochromator graphite
_diffrn_radiation_type MoK\a
_diffrn_radiation_wavelength 0.71073
_diffrn_reflns_av_R_equivalents 0.0667
_diffrn_reflns_av_unetI/netI 0.0634
_diffrn_reflns_Laue_measured_fraction_full 1.000
_diffrn_reflns_Laue_measured_fraction_max 0.996
_diffrn_reflns_limit_h_max 14
_diffrn_reflns_limit_h_min -14
_diffrn_reflns_limit_k_max 14
_diffrn_reflns_limit_k_min -14
_diffrn_reflns_limit_l_max 26
_diffrn_reflns_limit_l_min -25
_diffrn_reflns_number 53749
_diffrn_reflns_point_group_measured_fraction_full 1.000
_diffrn_reflns_point_group_measured_fraction_max 0.996
_diffrn_reflns_theta_full 25.242
_diffrn_reflns_theta_max 26.467
_diffrn_reflns_theta_min 1.773
_diffrn_source_current 30.0
_diffrn_source_power 1.5
_diffrn_source_voltage 50.0
_exptl_absorpt_coefficient_mu 0.960
_exptl_absorpt_correction_T_max 0.7454
_exptl_absorpt_correction_T_min 0.6618
_exptl_absorpt_correction_type multi-scan
_exptl_absorpt_process_details
;
SADABS-2016/2 (Bruker,2016/2) was used for absorption correction.
wR2(int) was 0.0614 before and 0.0525 after correction.
The Ratio of minimum to maximum transmission is 0.8878.
The \l/2 correction factor is Not present.
;
_exptl_crystal_colour colourless
_exptl_crystal_colour_primary colourless
_exptl_crystal_density_diffrn 1.261
_exptl_crystal_description prism
_exptl_crystal_F_000 1116
_exptl_crystal_size_max 0.167
_exptl_crystal_size_mid 0.135
_exptl_crystal_size_min 0.038
_refine_diff_density_max 0.780
_refine_diff_density_min -1.118
_refine_diff_density_rms 0.235
_refine_ls_extinction_method none
_refine_ls_goodness_of_fit_ref 1.066
_refine_ls_hydrogen_treatment constr
_refine_ls_matrix_type full
_refine_ls_number_parameters 674
_refine_ls_number_reflns 11427
_refine_ls_number_restraints 199
_refine_ls_restrained_S_all 1.063
_refine_ls_R_factor_all 0.0920
_refine_ls_R_factor_gt 0.0477
_refine_ls_shift/su_max 0.001
_refine_ls_shift/su_mean 0.000
_refine_ls_structure_factor_coef Fsqd
_refine_ls_weighting_details 'w=1/[\s^2^(Fo^2^)+(0.1021P)^2^] where P=(Fo^2^+2Fc^2^)/3'
_refine_ls_weighting_scheme calc
_refine_ls_wR_factor_gt 0.1304
_refine_ls_wR_factor_ref 0.1745
_reflns_Friedel_coverage 0.000
_reflns_number_gt 7692
_reflns_number_total 11427
_reflns_threshold_expression 'I > 2\s(I)'
_cod_data_source_file d6dt00139d2.cif
_cod_data_source_block 03733_0m
_cod_depositor_comments 'Adding full bibliography for 7720261--7720263.cif.'
_cod_database_code 7720261
_shelx_shelxl_version_number 2017/1
_shelx_space_group_comment
;
The symmetry employed for this shelxl refinement is uniquely defined
by the following loop, which should always be used as a source of
symmetry information in preference to the above space-group names.
They are only intended as comments.
;
_shelx_estimated_absorpt_t_max 0.964
_shelx_estimated_absorpt_t_min 0.856
_olex2_refinement_description
;
1. Rigid bond restraints
 Zn2, P2
 with sigma for 1-2 distances of 0.001 and sigma for 1-3 distances of 0.001
2. Uiso/Uaniso restraints and constraints
C53 \\sim C53A \\sim C54 \\sim C54A \\sim C55 \\sim C55A \\sim C56 \\sim C56A
\\sim C57 \\sim C57A \\sim C58 \\sim C58A \\sim C59 \\sim C59A: within 2A with
sigma of 0.01 and sigma for terminal atoms of 0.01 within 2A
3. Others
 Sof(C53A)=Sof(H53D)=Sof(H53E)=Sof(H53F)=Sof(C54A)=Sof(C55A)=Sof(H55A)=
 Sof(C56A)=Sof(H56A)=Sof(C57A)=Sof(H57A)=Sof(C58A)=Sof(H58A)=Sof(C59A)=
 Sof(H59A)=1-FVAR(1)
 Sof(C54)=Sof(H54)=Sof(C55)=Sof(C56)=Sof(H56)=Sof(C57)=Sof(H57)=Sof(C58)=
 Sof(H58)=Sof(C59)=Sof(H59)=Sof(C53)=Sof(H53A)=Sof(H53B)=Sof(H53C)=FVAR(1)
4.a Ternary CH refined with riding coordinates:
 C50(H50), C24(H24), C21(H21), C47(H47)
4.b Aromatic/amide H refined with riding coordinates:
 N3(H3), N6(H6), C4(H4), C11(H11), C32(H32), C37(H37), C45(H45), C19(H19),
 C43(H43), C5(H5), C13(H13), C31(H31), C35(H35), C18(H18), C16(H16), C30(H30),
 C6(H6A), C7(H7), C36(H36), C33(H33), C9(H9), C44(H44), C17(H17), C12(H12),
 C10(H10), C39(H39), C38(H38), C15(H15), C41(H41), C42(H42), C54(H54), C56(H56),
  C57(H57), C58(H58), C59(H59), C55A(H55A), C56A(H56A), C57A(H57A), C58A(H58A),
 C59A(H59A)
4.c Fitted hexagon refined as free rotating group:
 C54(C55,C56,C57,C58,C59), C54A(C55A,C56A,C57A,C58A,C59A)
4.d Idealised Me refined as rotating group:
 C26(H26A,H26B,H26C), C1(H1A,H1B,H1C), C49(H49A,H49B,H49C), C27(H27A,H27B,
 H27C), C52(H52A,H52B,H52C), C51(H51A,H51B,H51C), C22(H22A,H22B,H22C), C48(H48A,
 H48B,H48C), C25(H25A,H25B,H25C), C23(H23A,H23B,H23C), C53(H53A,H53B,H53C),
 C53A(H53D,H53E,H53F)
;
_olex2_submission_special_instructions 'No special instructions were received'

loop_
_space_group_symop_operation_xyz
'x, y, z'
'-x, -y, -z'

loop_
_atom_site_label
_atom_site_type_symbol
_atom_site_fract_x
_atom_site_fract_y
_atom_site_fract_z
_atom_site_U_iso_or_equiv
_atom_site_adp_type
_atom_site_occupancy
_atom_site_site_symmetry_order
_atom_site_calc_flag
_atom_site_refinement_flags_posn
_atom_site_refinement_flags_adp
_atom_site_refinement_flags_occupancy
_atom_site_disorder_assembly
_atom_site_disorder_group
Zn1 Zn 0.58825(4) 0.59599(4) 0.80367(2) 0.02800(14) Uani 1 1 d . . . . .
Zn2 Zn 0.67240(4) 0.64450(4) 0.66583(2) 0.02865(14) Uani 1 1 d . U . . .
P2 P 0.81865(9) 0.81583(9) 0.64190(5) 0.0285(2) Uani 1 1 d . U . . .
P1 P 0.65538(9) 0.69993(9) 0.92856(5) 0.0286(2) Uani 1 1 d . . . . .
N4 N 0.8117(3) 0.6804(3) 0.74506(15) 0.0249(7) Uani 1 1 d . . . . .
N1 N 0.6135(3) 0.7707(3) 0.80170(15) 0.0261(7) Uani 1 1 d . . . . .
N3 N 0.4986(3) 0.8841(3) 0.75223(17) 0.0355(8) Uani 1 1 d . . . . .
H3 H 0.495720 0.921280 0.719381 0.043 Uiso 1 1 calc R U . . .
N5 N 0.7217(3) 0.5210(3) 0.77995(16) 0.0290(7) Uani 1 1 d . . . . .
N2 N 0.5366(3) 0.7156(3) 0.68908(16) 0.0320(8) Uani 1 1 d . . . . .
N6 N 0.9255(3) 0.5577(3) 0.78594(18) 0.0362(8) Uani 1 1 d . . . . .
H6 H 0.940005 0.527463 0.821094 0.043 Uiso 1 1 calc R U . . .
C26 C 0.3724(4) 0.5779(4) 0.6114(3) 0.0539(13) Uani 1 1 d . . . . .
H26A H 0.426918 0.530630 0.597104 0.081 Uiso 1 1 calc R U . . .
H26B H 0.307950 0.570337 0.573841 0.081 Uiso 1 1 calc R U . . .
H26C H 0.340686 0.550777 0.648080 0.081 Uiso 1 1 calc R U . . .
C2 C 0.7212(3) 0.8405(3) 0.91487(19) 0.0262(8) Uani 1 1 d . . . . .
C4 C 0.7404(3) 0.9678(3) 0.8378(2) 0.0292(9) Uani 1 1 d . . . . .
H4 H 0.719098 0.983454 0.794903 0.035 Uiso 1 1 calc R U . . .
C11 C 0.9247(5) 0.6585(5) 1.1037(3) 0.0610(15) Uani 1 1 d . . . . .
H11 H 0.981364 0.649993 1.139297 0.073 Uiso 1 1 calc R U . . .
C46 C 0.8192(3) 0.5861(3) 0.77185(18) 0.0260(8) Uani 1 1 d . . . . .
C32 C 1.0588(4) 0.9993(4) 0.8093(2) 0.0403(11) Uani 1 1 d . . . . .
H32 H 1.113609 1.072111 0.823849 0.048 Uiso 1 1 calc R U . . .
C37 C 1.0458(5) 0.6480(4) 0.5097(3) 0.0500(13) Uani 1 1 d . . . . .
H37 H 1.090819 0.611625 0.481761 0.060 Uiso 1 1 calc R U . . .
C45 C 0.7362(4) 1.0155(4) 0.6403(2) 0.0454(11) Uani 1 1 d . . . . .
H45 H 0.688332 0.986624 0.668931 0.055 Uiso 1 1 calc R U . . .
C1 C 0.4245(4) 0.5036(4) 0.7886(3) 0.0497(12) Uani 1 1 d . . . . .
H1A H 0.420361 0.449092 0.818453 0.075 Uiso 1 1 calc R U . . .
H1B H 0.400377 0.460000 0.742054 0.075 Uiso 1 1 calc R U . . .
H1C H 0.371904 0.556183 0.797696 0.075 Uiso 1 1 calc R U . . .
C19 C 0.4371(4) 0.6238(4) 0.9563(2) 0.0431(11) Uani 1 1 d . . . . .
H19 H 0.447914 0.548700 0.938195 0.052 Uiso 1 1 calc R U . . .
C43 C 0.7970(5) 1.1623(4) 0.5814(3) 0.0568(14) Uani 1 1 d . . . . .
H43 H 0.792259 1.234733 0.569872 0.068 Uiso 1 1 calc R U . . .
C49 C 1.1284(5) 0.5623(6) 0.7853(4) 0.095(2) Uani 1 1 d . . . . .
H49A H 1.148066 0.618179 0.828364 0.142 Uiso 1 1 calc R U . . .
H49B H 1.191334 0.577884 0.760408 0.142 Uiso 1 1 calc R U . . .
H49C H 1.119694 0.483026 0.792835 0.142 Uiso 1 1 calc R U . . .
C27 C 0.6524(4) 0.5013(4) 0.5956(2) 0.0475(12) Uani 1 1 d . . . . .
H27A H 0.613213 0.512575 0.552831 0.071 Uiso 1 1 calc R U . . .
H27B H 0.604554 0.435353 0.607866 0.071 Uiso 1 1 calc R U . . .
H27C H 0.729580 0.485468 0.591559 0.071 Uiso 1 1 calc R U . . .
C5 C 0.8211(3) 1.0503(3) 0.8867(2) 0.0322(9) Uani 1 1 d . . . . .
H5 H 0.854807 1.122226 0.876951 0.039 Uiso 1 1 calc R U . . .
C13 C 0.7335(4) 0.6892(4) 1.0634(2) 0.0435(11) Uani 1 1 d . . . . .
H13 H 0.659691 0.701442 1.071897 0.052 Uiso 1 1 calc R U . . .
C50 C 0.7188(4) 0.3993(4) 0.7851(2) 0.0407(11) Uani 1 1 d . . . . .
H50 H 0.785069 0.374655 0.766092 0.049 Uiso 1 1 calc R U . . .
C31 C 1.0479(4) 0.9212(4) 0.8510(2) 0.0394(10) Uani 1 1 d . . . . .
H31 H 1.096892 0.940712 0.894182 0.047 Uiso 1 1 calc R U . . .
C35 C 1.0308(4) 0.7619(4) 0.6141(2) 0.0432(11) Uani 1 1 d . . . . .
H35 H 1.067280 0.805099 0.657858 0.052 Uiso 1 1 calc R U . . .
C18 C 0.3332(4) 0.6348(4) 0.9776(3) 0.0504(13) Uani 1 1 d . . . . .
H18 H 0.273307 0.567430 0.973651 0.060 Uiso 1 1 calc R U . . .
C52 C 0.7344(6) 0.3867(5) 0.8560(3) 0.0704(17) Uani 1 1 d . . . . .
H52A H 0.809845 0.435811 0.881322 0.106 Uiso 1 1 calc R U . . .
H52B H 0.732998 0.305185 0.857478 0.106 Uiso 1 1 calc R U . . .
H52C H 0.670521 0.410921 0.875793 0.106 Uiso 1 1 calc R U . . .
C24 C 0.4364(4) 0.7032(4) 0.6349(2) 0.0411(11) Uani 1 1 d . . . . .
H24 H 0.381169 0.749037 0.652486 0.049 Uiso 1 1 calc R U . . .
C16 C 0.4036(5) 0.8395(4) 1.0101(3) 0.0556(14) Uani 1 1 d . . . . .
H16 H 0.392119 0.914122 1.028516 0.067 Uiso 1 1 calc R U . . .
C30 C 0.9681(3) 0.8167(3) 0.8312(2) 0.0309(9) Uani 1 1 d . . . . .
H30 H 0.961077 0.765751 0.861115 0.037 Uiso 1 1 calc R U . . .
C40 C 0.8125(3) 0.9511(4) 0.6158(2) 0.0322(9) Uani 1 1 d . . . . .
C34 C 0.9130(3) 0.7529(3) 0.5915(2) 0.0304(9) Uani 1 1 d . . . . .
C20 C 0.5499(3) 0.7901(3) 0.7464(2) 0.0289(9) Uani 1 1 d . . . . .
C29 C 0.8968(3) 0.7840(3) 0.76749(18) 0.0240(8) Uani 1 1 d . . . . .
C6 C 0.8544(4) 1.0305(3) 0.9503(2) 0.0340(9) Uani 1 1 d . . . . .
H6A H 0.910341 1.087777 0.983754 0.041 Uiso 1 1 calc R U . . .
C7 C 0.8042(3) 0.9258(3) 0.9632(2) 0.0324(9) Uani 1 1 d . . . . .
H7 H 0.826593 0.911072 1.006292 0.039 Uiso 1 1 calc R U . . .
C51 C 0.6037(5) 0.3200(4) 0.7438(3) 0.0631(15) Uani 1 1 d . . . . .
H51A H 0.538240 0.336511 0.764730 0.095 Uiso 1 1 calc R U . . .
H51B H 0.607408 0.238438 0.741593 0.095 Uiso 1 1 calc R U . . .
H51C H 0.591651 0.334391 0.698502 0.095 Uiso 1 1 calc R U . . .
C8 C 0.7578(4) 0.6840(3) 0.9995(2) 0.0349(10) Uani 1 1 d . . . . .
C36 C 1.0973(4) 0.7087(5) 0.5737(3) 0.0537(13) Uani 1 1 d . . . . .
H36 H 1.178191 0.714164 0.590300 0.064 Uiso 1 1 calc R U . . .
C33 C 0.9893(4) 0.9696(4) 0.7470(2) 0.0355(10) Uani 1 1 d . . . . .
H33 H 0.995652 1.022797 0.718237 0.043 Uiso 1 1 calc R U . . .
C9 C 0.8664(4) 0.6634(4) 0.9889(3) 0.0471(12) Uani 1 1 d . . . . .
H9 H 0.883448 0.656446 0.945381 0.056 Uiso 1 1 calc R U . . .
C22 C 0.3384(5) 0.8431(6) 0.8127(4) 0.099(3) Uani 1 1 d . . . . .
H22A H 0.276852 0.838627 0.774190 0.149 Uiso 1 1 calc R U . . .
H22B H 0.312089 0.870446 0.854020 0.149 Uiso 1 1 calc R U . . .
H22C H 0.354758 0.765747 0.812247 0.149 Uiso 1 1 calc R U . . .
C48 C 0.9821(6) 0.4911(6) 0.6791(3) 0.089(2) Uani 1 1 d . . . . .
H48A H 0.971095 0.410814 0.685154 0.133 Uiso 1 1 calc R U . . .
H48B H 1.044011 0.505960 0.653445 0.133 Uiso 1 1 calc R U . . .
H48C H 0.908554 0.502545 0.654900 0.133 Uiso 1 1 calc R U . . .
C44 C 0.7290(5) 1.1206(4) 0.6237(3) 0.0566(14) Uani 1 1 d . . . . .
H44 H 0.677345 1.164155 0.641435 0.068 Uiso 1 1 calc R U . . .
C21 C 0.4484(4) 0.9267(4) 0.8093(2) 0.0457(12) Uani 1 1 d . . . . .
H21 H 0.507513 0.932117 0.850534 0.055 Uiso 1 1 calc R U . . .
C17 C 0.3173(4) 0.7423(4) 1.0041(2) 0.0497(12) Uani 1 1 d . . . . .
H17 H 0.246186 0.749741 1.018540 0.060 Uiso 1 1 calc R U . . .
C12 C 0.8188(5) 0.6763(4) 1.1149(3) 0.0595(15) Uani 1 1 d . . . . .
H12 H 0.802101 0.679981 1.158397 0.071 Uiso 1 1 calc R U . . .
C10 C 0.9498(4) 0.6529(4) 1.0412(3) 0.0600(15) Uani 1 1 d . . . . .
H10 H 1.024494 0.641830 1.033648 0.072 Uiso 1 1 calc R U . . .
C39 C 0.8627(4) 0.6908(4) 0.5270(2) 0.0422(11) Uani 1 1 d . . . . .
H39 H 0.781307 0.682885 0.510564 0.051 Uiso 1 1 calc R U . . .
C14 C 0.5248(4) 0.7209(3) 0.9612(2) 0.0313(9) Uani 1 1 d . . . . .
C38 C 0.9291(5) 0.6406(4) 0.4868(2) 0.0514(13) Uani 1 1 d . . . . .
H38 H 0.893545 0.600150 0.442303 0.062 Uiso 1 1 calc R U . . .
C25 C 0.4756(5) 0.7506(5) 0.5772(2) 0.0599(15) Uani 1 1 d . . . . .
H25A H 0.516544 0.832514 0.593206 0.090 Uiso 1 1 calc R U . . .
H25B H 0.406743 0.744186 0.542492 0.090 Uiso 1 1 calc R U . . .
H25C H 0.528683 0.705657 0.558746 0.090 Uiso 1 1 calc R U . . .
C15 C 0.5075(4) 0.8295(4) 0.9893(2) 0.0466(12) Uani 1 1 d . . . . .
H15 H 0.567414 0.897238 0.994249 0.056 Uiso 1 1 calc R U . . .
C28 C 0.9082(3) 0.8616(3) 0.72458(19) 0.0265(8) Uani 1 1 d . . . . .
C23 C 0.4335(6) 1.0487(5) 0.8079(3) 0.084(2) Uani 1 1 d . . . . .
H23A H 0.510813 1.100873 0.814430 0.126 Uiso 1 1 calc R U . . .
H23B H 0.393572 1.075493 0.843706 0.126 Uiso 1 1 calc R U . . .
H23C H 0.386449 1.048920 0.764659 0.126 Uiso 1 1 calc R U . . .
C41 C 0.8788(4) 0.9950(4) 0.5733(2) 0.0454(12) Uani 1 1 d . . . . .
H41 H 0.930838 0.952070 0.555493 0.054 Uiso 1 1 calc R U . . .
C3 C 0.6892(3) 0.8607(3) 0.85072(18) 0.0240(8) Uani 1 1 d . . . . .
C47 C 1.0170(4) 0.5742(4) 0.7464(3) 0.0470(12) Uani 1 1 d . . . . .
H47 H 1.028222 0.655348 0.739020 0.056 Uiso 1 1 calc R U . . .
C42 C 0.8715(5) 1.0990(5) 0.5559(3) 0.0592(14) Uani 1 1 d . . . . .
H42 H 0.917925 1.127058 0.526434 0.071 Uiso 1 1 calc R U . . .
C54 C 0.209(2) 1.201(2) 0.5806(16) 0.096(4) Uani 0.168(4) 1 d G U P A 1
H54 H 0.142762 1.230926 0.589434 0.115 Uiso 0.168(4) 1 calc R U P A 1
C55 C 0.264(3) 1.146(3) 0.6257(13) 0.087(3) Uani 0.168(4) 1 d G U P A 1
C56 C 0.361(3) 1.102(2) 0.6128(14) 0.089(3) Uani 0.168(4) 1 d G U P A 1
H56 H 0.398788 1.064522 0.643633 0.107 Uiso 0.168(4) 1 calc R U P A 1
C57 C 0.402(2) 1.112(3) 0.5546(16) 0.091(4) Uani 0.168(4) 1 d G U P A 1
H57 H 0.468094 1.082224 0.545704 0.110 Uiso 0.168(4) 1 calc R U P A 1
C58 C 0.347(3) 1.167(3) 0.5094(12) 0.104(4) Uani 0.168(4) 1 d G U P A 1
H58 H 0.374736 1.174278 0.469640 0.125 Uiso 0.168(4) 1 calc R U P A 1
C59 C 0.250(3) 1.211(2) 0.5224(14) 0.103(4) Uani 0.168(4) 1 d G U P A 1
H59 H 0.212070 1.248629 0.491504 0.123 Uiso 0.168(4) 1 calc R U P A 1
C53 C 0.203(4) 1.179(4) 0.681(2) 0.081(4) Uani 0.168(4) 1 d . U P A 1
H53A H 0.253796 1.182924 0.723723 0.122 Uiso 0.168(4) 1 calc R U P A 1
H53B H 0.129963 1.120929 0.675342 0.122 Uiso 0.168(4) 1 calc R U P A 1
H53C H 0.185058 1.255500 0.680049 0.122 Uiso 0.168(4) 1 calc R U P A 1
C53A C 0.1624(8) 1.2378(7) 0.6804(4) 0.080(2) Uani 0.832(4) 1 d . U P A 2
H53D H 0.085507 1.222646 0.650765 0.120 Uiso 0.832(4) 1 calc R U P A 2
H53E H 0.195475 1.321952 0.693359 0.120 Uiso 0.832(4) 1 calc R U P A 2
H53F H 0.153470 1.207435 0.720485 0.120 Uiso 0.832(4) 1 calc R U P A 2
C54A C 0.2508(5) 1.1734(5) 0.6414(3) 0.081(2) Uani 0.832(4) 1 d G U P A 2
C55A C 0.2371(5) 1.0537(5) 0.6339(3) 0.088(2) Uani 0.832(4) 1 d G U P A 2
H55A H 0.179673 1.011329 0.652900 0.105 Uiso 0.832(4) 1 calc R U P A 2
C56A C 0.3075(5) 0.9960(3) 0.5987(3) 0.095(2) Uani 0.832(4) 1 d G U P A 2
H56A H 0.298206 0.914134 0.593620 0.114 Uiso 0.832(4) 1 calc R U P A 2
C57A C 0.3916(5) 1.0580(5) 0.5710(3) 0.098(2) Uani 0.832(4) 1 d G U P A 2
H57A H 0.439727 1.018519 0.546930 0.117 Uiso 0.832(4) 1 calc R U P A 2
C58A C 0.4053(5) 1.1777(5) 0.5785(3) 0.096(2) Uani 0.832(4) 1 d G U P A 2
H58A H 0.462716 1.220098 0.559519 0.116 Uiso 0.832(4) 1 calc R U P A 2
C59A C 0.3349(5) 1.2355(3) 0.6137(3) 0.085(2) Uani 0.832(4) 1 d G U P A 2
H59A H 0.344183 1.317295 0.618798 0.103 Uiso 0.832(4) 1 calc R U P A 2

loop_
_atom_site_aniso_label
_atom_site_aniso_U_11
_atom_site_aniso_U_22
_atom_site_aniso_U_33
_atom_site_aniso_U_23
_atom_site_aniso_U_13
_atom_site_aniso_U_12
Zn1 0.0235(2) 0.0255(2) 0.0331(3) -0.00061(19) 0.00767(19) 0.00592(18)
Zn2 0.0262(3) 0.0309(3) 0.0259(3) -0.00159(19) 0.00328(19) 0.00834(19)
P2 0.0288(5) 0.0305(5) 0.0267(5) 0.0052(4) 0.0066(4) 0.0082(4)
P1 0.0328(6) 0.0251(5) 0.0264(5) 0.0009(4) 0.0083(4) 0.0057(4)
N4 0.0228(16) 0.0246(16) 0.0263(17) 0.0033(13) 0.0047(13) 0.0053(13)
N1 0.0257(17) 0.0256(17) 0.0248(17) -0.0004(13) 0.0015(13) 0.0088(13)
N3 0.038(2) 0.0339(19) 0.037(2) 0.0054(16) 0.0041(16) 0.0192(16)
N5 0.0290(18) 0.0260(17) 0.0349(19) 0.0059(14) 0.0135(15) 0.0084(14)
N2 0.0257(17) 0.040(2) 0.0256(18) -0.0027(15) -0.0026(14) 0.0117(15)
N6 0.0273(18) 0.043(2) 0.046(2) 0.0193(17) 0.0091(16) 0.0143(16)
C26 0.033(3) 0.057(3) 0.055(3) -0.002(3) -0.013(2) 0.000(2)
C2 0.0249(19) 0.026(2) 0.026(2) -0.0008(16) 0.0082(16) 0.0057(16)
C4 0.027(2) 0.030(2) 0.030(2) 0.0042(17) 0.0058(17) 0.0086(17)
C11 0.065(4) 0.051(3) 0.061(4) 0.024(3) -0.012(3) 0.009(3)
C46 0.027(2) 0.028(2) 0.024(2) 0.0029(16) 0.0081(16) 0.0099(16)
C32 0.034(2) 0.030(2) 0.047(3) -0.004(2) 0.007(2) -0.0038(18)
C37 0.069(4) 0.035(3) 0.060(3) 0.013(2) 0.040(3) 0.019(2)
C45 0.052(3) 0.049(3) 0.044(3) 0.012(2) 0.019(2) 0.023(2)
C1 0.026(2) 0.046(3) 0.068(3) -0.006(2) 0.006(2) 0.003(2)
C19 0.051(3) 0.029(2) 0.050(3) 0.002(2) 0.024(2) 0.005(2)
C43 0.075(4) 0.037(3) 0.064(4) 0.017(3) 0.016(3) 0.021(3)
C49 0.034(3) 0.115(6) 0.161(7) 0.077(5) 0.026(4) 0.030(3)
C27 0.054(3) 0.037(3) 0.044(3) -0.005(2) 0.008(2) 0.008(2)
C5 0.032(2) 0.023(2) 0.042(3) 0.0028(18) 0.0119(19) 0.0061(17)
C13 0.061(3) 0.033(2) 0.037(3) 0.006(2) 0.008(2) 0.014(2)
C50 0.043(3) 0.029(2) 0.060(3) 0.016(2) 0.026(2) 0.015(2)
C31 0.034(2) 0.046(3) 0.030(2) -0.004(2) -0.0001(19) 0.007(2)
C35 0.037(3) 0.049(3) 0.043(3) 0.005(2) 0.006(2) 0.015(2)
C18 0.050(3) 0.041(3) 0.061(3) 0.003(2) 0.035(3) 0.001(2)
C52 0.115(5) 0.044(3) 0.059(4) 0.022(3) 0.020(3) 0.021(3)
C24 0.029(2) 0.054(3) 0.036(2) -0.001(2) -0.0057(19) 0.017(2)
C16 0.074(4) 0.032(3) 0.074(4) 0.010(2) 0.044(3) 0.022(2)
C30 0.028(2) 0.035(2) 0.030(2) 0.0053(18) 0.0053(17) 0.0110(18)
C40 0.031(2) 0.034(2) 0.030(2) 0.0062(18) 0.0016(18) 0.0100(18)
C34 0.034(2) 0.029(2) 0.031(2) 0.0086(17) 0.0113(18) 0.0086(17)
C20 0.023(2) 0.029(2) 0.033(2) 0.0012(17) 0.0066(17) 0.0062(16)
C29 0.0220(19) 0.0260(19) 0.0232(19) -0.0018(15) 0.0068(15) 0.0088(15)
C6 0.035(2) 0.027(2) 0.032(2) -0.0063(17) 0.0047(18) 0.0018(17)
C7 0.037(2) 0.028(2) 0.028(2) -0.0003(17) 0.0053(18) 0.0033(18)
C51 0.066(4) 0.026(3) 0.092(4) -0.002(3) 0.023(3) 0.007(2)
C8 0.042(2) 0.023(2) 0.038(2) 0.0036(18) 0.0049(19) 0.0054(18)
C36 0.043(3) 0.063(3) 0.067(4) 0.019(3) 0.025(3) 0.026(3)
C33 0.037(2) 0.028(2) 0.038(2) 0.0049(19) 0.009(2) 0.0022(18)
C9 0.048(3) 0.043(3) 0.050(3) 0.017(2) 0.006(2) 0.007(2)
C22 0.060(4) 0.087(5) 0.150(7) -0.004(5) 0.060(4) 0.011(4)
C48 0.086(5) 0.092(5) 0.091(5) -0.012(4) 0.055(4) 0.026(4)
C44 0.072(4) 0.048(3) 0.058(3) 0.007(3) 0.017(3) 0.033(3)
C21 0.045(3) 0.042(3) 0.052(3) -0.002(2) 0.014(2) 0.024(2)
C17 0.048(3) 0.051(3) 0.059(3) 0.012(2) 0.030(3) 0.016(2)
C12 0.096(5) 0.041(3) 0.039(3) 0.009(2) -0.001(3) 0.021(3)
C10 0.041(3) 0.051(3) 0.087(4) 0.030(3) -0.004(3) 0.007(2)
C39 0.042(3) 0.049(3) 0.034(2) 0.003(2) 0.010(2) 0.009(2)
C14 0.039(2) 0.028(2) 0.027(2) 0.0034(17) 0.0108(18) 0.0081(18)
C38 0.066(4) 0.046(3) 0.042(3) -0.002(2) 0.024(3) 0.010(3)
C25 0.054(3) 0.071(4) 0.047(3) 0.015(3) -0.014(3) 0.011(3)
C15 0.052(3) 0.025(2) 0.065(3) 0.002(2) 0.030(3) 0.007(2)
C28 0.0239(19) 0.025(2) 0.029(2) 0.0005(16) 0.0071(16) 0.0051(16)
C23 0.118(6) 0.060(4) 0.086(5) 0.002(3) 0.025(4) 0.058(4)
C41 0.049(3) 0.042(3) 0.058(3) 0.023(2) 0.024(2) 0.020(2)
C3 0.0213(18) 0.0229(19) 0.027(2) -0.0018(15) 0.0080(16) 0.0060(15)
C47 0.033(2) 0.042(3) 0.077(4) 0.021(3) 0.024(2) 0.016(2)
C42 0.066(4) 0.052(3) 0.071(4) 0.030(3) 0.027(3) 0.016(3)
C54 0.096(6) 0.083(6) 0.093(6) 0.003(6) -0.001(6) 0.015(6)
C55 0.089(5) 0.073(5) 0.089(5) 0.006(5) 0.000(4) 0.020(4)
C56 0.089(4) 0.077(4) 0.089(5) 0.004(4) 0.000(4) 0.018(4)
C57 0.092(6) 0.080(6) 0.089(6) 0.008(6) -0.005(6) 0.018(6)
C58 0.102(7) 0.096(7) 0.096(7) 0.006(7) -0.003(7) 0.012(7)
C59 0.102(7) 0.093(7) 0.096(7) 0.005(7) -0.001(7) 0.015(7)
C53 0.086(6) 0.064(6) 0.083(6) 0.009(6) 0.002(6) 0.011(5)
C53A 0.087(5) 0.058(4) 0.081(5) -0.001(4) 0.010(4) 0.005(4)
C54A 0.087(4) 0.059(4) 0.085(4) 0.003(3) -0.012(3) 0.020(3)
C55A 0.091(4) 0.072(4) 0.090(4) 0.010(4) 0.004(4) 0.013(3)
C56A 0.094(4) 0.082(4) 0.104(5) 0.006(4) 0.013(4) 0.026(4)
C57A 0.091(4) 0.085(5) 0.101(5) -0.007(4) -0.006(4) 0.027(4)
C58A 0.094(4) 0.090(5) 0.089(5) 0.012(4) -0.002(4) 0.004(4)
C59A 0.086(4) 0.078(4) 0.083(4) 0.006(3) 0.000(3) 0.021(3)

loop_
_atom_type_symbol
_atom_type_description
_atom_type_scat_dispersion_real
_atom_type_scat_dispersion_imag
_atom_type_scat_source
C C 0.0033 0.0016 'International Tables Vol C Tables 4.2.6.8 and 6.1.1.4'
H H 0.0000 0.0000 'International Tables Vol C Tables 4.2.6.8 and 6.1.1.4'
N N 0.0061 0.0033 'International Tables Vol C Tables 4.2.6.8 and 6.1.1.4'
P P 0.1023 0.0942 'International Tables Vol C Tables 4.2.6.8 and 6.1.1.4'
Zn Zn 0.2839 1.4301 'International Tables Vol C Tables 4.2.6.8 and 6.1.1.4'

loop_
_geom_angle_atom_site_label_1
_geom_angle_atom_site_label_2
_geom_angle_atom_site_label_3
_geom_angle
_geom_angle_site_symmetry_1
_geom_angle_site_symmetry_3
_geom_angle_publ_flag
N1 Zn1 P1 76.43(9) . . ?
N5 Zn1 P1 105.67(10) . . ?
N5 Zn1 N1 114.43(13) . . ?
C1 Zn1 P1 109.09(15) . . ?
C1 Zn1 N1 118.25(16) . . ?
C1 Zn1 N5 121.73(16) . . ?
N4 Zn2 P2 76.58(9) . . ?
N2 Zn2 P2 104.10(10) . . ?
N2 Zn2 N4 112.77(12) . . ?
C27 Zn2 P2 110.20(15) . . ?
C27 Zn2 N4 117.80(16) . . ?
C27 Zn2 N2 123.60(17) . . ?
C40 P2 Zn2 137.38(14) . . ?
C40 P2 C34 103.48(19) . . ?
C34 P2 Zn2 107.40(13) . . ?
C28 P2 Zn2 96.59(13) . . ?
C28 P2 C40 103.82(18) . . ?
C28 P2 C34 103.82(18) . . ?
C2 P1 Zn1 96.46(13) . . ?
C2 P1 C8 103.07(18) . . ?
C2 P1 C14 105.22(17) . . ?
C8 P1 Zn1 135.67(14) . . ?
C8 P1 C14 104.80(19) . . ?
C14 P1 Zn1 107.82(13) . . ?
C46 N4 Zn2 112.0(2) . . ?
C46 N4 C29 121.4(3) . . ?
C29 N4 Zn2 126.4(2) . . ?
C20 N1 Zn1 112.7(2) . . ?
C20 N1 C3 122.5(3) . . ?
C3 N1 Zn1 124.8(2) . . ?
C20 N3 H3 117.8 . . ?
C20 N3 C21 124.4(4) . . ?
C21 N3 H3 117.8 . . ?
C46 N5 Zn1 119.9(2) . . ?
C46 N5 C50 119.4(3) . . ?
C50 N5 Zn1 119.6(2) . . ?
C24 N2 Zn2 117.4(3) . . ?
C20 N2 Zn2 120.3(2) . . ?
C20 N2 C24 120.8(3) . . ?
C46 N6 H6 117.8 . . ?
C46 N6 C47 124.4(3) . . ?
C47 N6 H6 117.8 . . ?
H26A C26 H26B 109.5 . . ?
H26A C26 H26C 109.5 . . ?
H26B C26 H26C 109.5 . . ?
C24 C26 H26A 109.5 . . ?
C24 C26 H26B 109.5 . . ?
C24 C26 H26C 109.5 . . ?
C7 C2 P1 123.7(3) . . ?
C7 C2 C3 119.4(4) . . ?
C3 C2 P1 116.8(3) . . ?
C5 C4 H4 119.6 . . ?
C5 C4 C3 120.7(4) . . ?
C3 C4 H4 119.6 . . ?
C12 C11 H11 120.0 . . ?
C12 C11 C10 120.0(5) . . ?
C10 C11 H11 120.0 . . ?
N4 C46 N6 119.5(3) . . ?
N5 C46 N4 118.5(3) . . ?
N5 C46 N6 121.9(3) . . ?
C31 C32 H32 120.6 . . ?
C33 C32 H32 120.6 . . ?
C33 C32 C31 118.9(4) . . ?
C36 C37 H37 120.4 . . ?
C38 C37 H37 120.4 . . ?
C38 C37 C36 119.2(4) . . ?
C40 C45 H45 119.5 . . ?
C44 C45 H45 119.5 . . ?
C44 C45 C40 121.0(5) . . ?
Zn1 C1 H1A 109.5 . . ?
Zn1 C1 H1B 109.5 . . ?
Zn1 C1 H1C 109.5 . . ?
H1A C1 H1B 109.5 . . ?
H1A C1 H1C 109.5 . . ?
H1B C1 H1C 109.5 . . ?
C18 C19 H19 119.6 . . ?
C14 C19 H19 119.6 . . ?
C14 C19 C18 120.7(4) . . ?
C44 C43 H43 120.1 . . ?
C42 C43 H43 120.1 . . ?
C42 C43 C44 119.8(5) . . ?
H49A C49 H49B 109.5 . . ?
H49A C49 H49C 109.5 . . ?
H49B C49 H49C 109.5 . . ?
C47 C49 H49A 109.5 . . ?
C47 C49 H49B 109.5 . . ?
C47 C49 H49C 109.5 . . ?
Zn2 C27 H27A 109.5 . . ?
Zn2 C27 H27B 109.5 . . ?
Zn2 C27 H27C 109.5 . . ?
H27A C27 H27B 109.5 . . ?
H27A C27 H27C 109.5 . . ?
H27B C27 H27C 109.5 . . ?
C4 C5 H5 119.4 . . ?
C4 C5 C6 121.3(4) . . ?
C6 C5 H5 119.4 . . ?
C8 C13 H13 120.3 . . ?
C8 C13 C12 119.5(5) . . ?
C12 C13 H13 120.3 . . ?
N5 C50 H50 108.1 . . ?
N5 C50 C52 111.9(4) . . ?
N5 C50 C51 109.9(4) . . ?
C52 C50 H50 108.1 . . ?
C52 C50 C51 110.6(4) . . ?
C51 C50 H50 108.1 . . ?
C32 C31 H31 119.4 . . ?
C30 C31 C32 121.3(4) . . ?
C30 C31 H31 119.4 . . ?
C34 C35 H35 119.5 . . ?
C34 C35 C36 121.0(5) . . ?
C36 C35 H35 119.5 . . ?
C19 C18 H18 120.0 . . ?
C17 C18 C19 120.0(4) . . ?
C17 C18 H18 120.0 . . ?
C50 C52 H52A 109.5 . . ?
C50 C52 H52B 109.5 . . ?
C50 C52 H52C 109.5 . . ?
H52A C52 H52B 109.5 . . ?
H52A C52 H52C 109.5 . . ?
H52B C52 H52C 109.5 . . ?
N2 C24 C26 110.3(4) . . ?
N2 C24 H24 108.3 . . ?
N2 C24 C25 111.1(4) . . ?
C26 C24 H24 108.3 . . ?
C26 C24 C25 110.4(4) . . ?
C25 C24 H24 108.3 . . ?
C17 C16 H16 119.8 . . ?
C17 C16 C15 120.3(4) . . ?
C15 C16 H16 119.8 . . ?
C31 C30 H30 119.6 . . ?
C31 C30 C29 120.9(4) . . ?
C29 C30 H30 119.6 . . ?
C45 C40 P2 117.9(3) . . ?
C41 C40 P2 124.5(3) . . ?
C41 C40 C45 117.6(4) . . ?
C35 C34 P2 123.8(3) . . ?
C35 C34 C39 118.2(4) . . ?
C39 C34 P2 118.0(3) . . ?
N1 C20 N3 119.0(3) . . ?
N2 C20 N1 118.6(3) . . ?
N2 C20 N3 122.4(3) . . ?
N4 C29 C30 123.5(3) . . ?
N4 C29 C28 118.1(3) . . ?
C30 C29 C28 118.3(3) . . ?
C5 C6 H6A 120.9 . . ?
C7 C6 C5 118.3(4) . . ?
C7 C6 H6A 120.9 . . ?
C2 C7 H7 119.0 . . ?
C6 C7 C2 121.9(4) . . ?
C6 C7 H7 119.0 . . ?
C50 C51 H51A 109.5 . . ?
C50 C51 H51B 109.5 . . ?
C50 C51 H51C 109.5 . . ?
H51A C51 H51B 109.5 . . ?
H51A C51 H51C 109.5 . . ?
H51B C51 H51C 109.5 . . ?
C13 C8 P1 123.9(3) . . ?
C13 C8 C9 118.3(4) . . ?
C9 C8 P1 117.8(3) . . ?
C37 C36 C35 119.9(5) . . ?
C37 C36 H36 120.0 . . ?
C35 C36 H36 120.0 . . ?
C32 C33 H33 119.4 . . ?
C32 C33 C28 121.1(4) . . ?
C28 C33 H33 119.4 . . ?
C8 C9 H9 119.6 . . ?
C10 C9 C8 120.8(5) . . ?
C10 C9 H9 119.6 . . ?
H22A C22 H22B 109.5 . . ?
H22A C22 H22C 109.5 . . ?
H22B C22 H22C 109.5 . . ?
C21 C22 H22A 109.5 . . ?
C21 C22 H22B 109.5 . . ?
C21 C22 H22C 109.5 . . ?
H48A C48 H48B 109.5 . . ?
H48A C48 H48C 109.5 . . ?
H48B C48 H48C 109.5 . . ?
C47 C48 H48A 109.5 . . ?
C47 C48 H48B 109.5 . . ?
C47 C48 H48C 109.5 . . ?
C45 C44 C43 119.9(5) . . ?
C45 C44 H44 120.1 . . ?
C43 C44 H44 120.1 . . ?
N3 C21 C22 111.9(4) . . ?
N3 C21 H21 107.1 . . ?
N3 C21 C23 108.8(4) . . ?
C22 C21 H21 107.1 . . ?
C22 C21 C23 114.5(5) . . ?
C23 C21 H21 107.1 . . ?
C18 C17 C16 120.1(4) . . ?
C18 C17 H17 119.9 . . ?
C16 C17 H17 119.9 . . ?
C11 C12 C13 121.2(5) . . ?
C11 C12 H12 119.4 . . ?
C13 C12 H12 119.4 . . ?
C11 C10 C9 120.1(5) . . ?
C11 C10 H10 119.9 . . ?
C9 C10 H10 119.9 . . ?
C34 C39 H39 119.6 . . ?
C38 C39 C34 120.7(4) . . ?
C38 C39 H39 119.6 . . ?
C19 C14 P1 118.1(3) . . ?
C19 C14 C15 118.3(4) . . ?
C15 C14 P1 123.6(3) . . ?
C37 C38 C39 121.0(5) . . ?
C37 C38 H38 119.5 . . ?
C39 C38 H38 119.5 . . ?
C24 C25 H25A 109.5 . . ?
C24 C25 H25B 109.5 . . ?
C24 C25 H25C 109.5 . . ?
H25A C25 H25B 109.5 . . ?
H25A C25 H25C 109.5 . . ?
H25B C25 H25C 109.5 . . ?
C16 C15 C14 120.5(4) . . ?
C16 C15 H15 119.7 . . ?
C14 C15 H15 119.7 . . ?
C29 C28 P2 117.5(3) . . ?
C29 C28 C33 119.5(4) . . ?
C33 C28 P2 122.9(3) . . ?
C21 C23 H23A 109.5 . . ?
C21 C23 H23B 109.5 . . ?
C21 C23 H23C 109.5 . . ?
H23A C23 H23B 109.5 . . ?
H23A C23 H23C 109.5 . . ?
H23B C23 H23C 109.5 . . ?
C40 C41 H41 119.1 . . ?
C42 C41 C40 121.8(4) . . ?
C42 C41 H41 119.1 . . ?
N1 C3 C2 118.4(3) . . ?
N1 C3 C4 123.1(3) . . ?
C4 C3 C2 118.4(3) . . ?
N6 C47 C49 108.8(5) . . ?
N6 C47 C48 111.5(4) . . ?
N6 C47 H47 108.0 . . ?
C49 C47 C48 112.2(5) . . ?
C49 C47 H47 108.0 . . ?
C48 C47 H47 108.0 . . ?
C43 C42 H42 120.1 . . ?
C41 C42 C43 119.8(5) . . ?
C41 C42 H42 120.1 . . ?
C55 C54 H54 120.0 . . ?
C55 C54 C59 120.0 . . ?
C59 C54 H54 120.0 . . ?
C54 C55 C53 97(3) . . ?
C56 C55 C54 120.0 . . ?
C56 C55 C53 141(3) . . ?
C55 C56 H56 120.0 . . ?
C57 C56 C55 120.0 . . ?
C57 C56 H56 120.0 . . ?
C56 C57 H57 120.0 . . ?
C56 C57 C58 120.0 . . ?
C58 C57 H57 120.0 . . ?
C57 C58 H58 120.0 . . ?
C59 C58 C57 120.0 . . ?
C59 C58 H58 120.0 . . ?
C54 C59 H59 120.0 . . ?
C58 C59 C54 120.0 . . ?
C58 C59 H59 120.0 . . ?
C55 C53 H53A 109.5 . . ?
C55 C53 H53B 109.5 . . ?
C55 C53 H53C 109.5 . . ?
H53A C53 H53B 109.5 . . ?
H53A C53 H53C 109.5 . . ?
H53B C53 H53C 109.5 . . ?
H53D C53A H53E 109.5 . . ?
H53D C53A H53F 109.5 . . ?
H53E C53A H53F 109.5 . . ?
C54A C53A H53D 109.5 . . ?
C54A C53A H53E 109.5 . . ?
C54A C53A H53F 109.5 . . ?
C55A C54A C53A 118.7(5) . . ?
C55A C54A C59A 120.0 . . ?
C59A C54A C53A 121.3(5) . . ?
C54A C55A H55A 120.0 . . ?
C56A C55A C54A 120.0 . . ?
C56A C55A H55A 120.0 . . ?
C55A C56A H56A 120.0 . . ?
C55A C56A C57A 120.0 . . ?
C57A C56A H56A 120.0 . . ?
C56A C57A H57A 120.0 . . ?
C56A C57A C58A 120.0 . . ?
C58A C57A H57A 120.0 . . ?
C57A C58A H58A 120.0 . . ?
C59A C58A C57A 120.0 . . ?
C59A C58A H58A 120.0 . . ?
C54A C59A H59A 120.0 . . ?
C58A C59A C54A 120.0 . . ?
C58A C59A H59A 120.0 . . ?

loop_
_geom_bond_atom_site_label_1
_geom_bond_atom_site_label_2
_geom_bond_distance
_geom_bond_site_symmetry_2
_geom_bond_publ_flag
Zn1 P1 2.5909(11) . ?
Zn1 N1 2.067(3) . ?
Zn1 N5 2.040(3) . ?
Zn1 C1 1.988(4) . ?
Zn2 P2 2.6004(12) . ?
Zn2 N4 2.056(3) . ?
Zn2 N2 2.036(3) . ?
Zn2 C27 1.988(4) . ?
P2 C40 1.811(4) . ?
P2 C34 1.819(4) . ?
P2 C28 1.799(4) . ?
P1 C2 1.810(4) . ?
P1 C8 1.818(4) . ?
P1 C14 1.823(4) . ?
N4 C46 1.358(5) . ?
N4 C29 1.394(5) . ?
N1 C20 1.352(5) . ?
N1 C3 1.396(5) . ?
N3 H3 0.8800 . ?
N3 C20 1.373(5) . ?
N3 C21 1.461(5) . ?
N5 C46 1.318(5) . ?
N5 C50 1.476(5) . ?
N2 C24 1.465(5) . ?
N2 C20 1.319(5) . ?
N6 H6 0.8800 . ?
N6 C46 1.366(5) . ?
N6 C47 1.464(6) . ?
C26 H26A 0.9800 . ?
C26 H26B 0.9800 . ?
C26 H26C 0.9800 . ?
C26 C24 1.502(6) . ?
C2 C7 1.398(5) . ?
C2 C3 1.404(5) . ?
C4 H4 0.9500 . ?
C4 C5 1.376(5) . ?
C4 C3 1.403(5) . ?
C11 H11 0.9500 . ?
C11 C12 1.357(8) . ?
C11 C10 1.371(8) . ?
C32 H32 0.9500 . ?
C32 C31 1.389(6) . ?
C32 C33 1.365(6) . ?
C37 H37 0.9500 . ?
C37 C36 1.376(7) . ?
C37 C38 1.369(7) . ?
C45 H45 0.9500 . ?
C45 C40 1.390(6) . ?
C45 C44 1.378(7) . ?
C1 H1A 0.9800 . ?
C1 H1B 0.9800 . ?
C1 H1C 0.9800 . ?
C19 H19 0.9500 . ?
C19 C18 1.391(6) . ?
C19 C14 1.382(6) . ?
C43 H43 0.9500 . ?
C43 C44 1.380(7) . ?
C43 C42 1.373(7) . ?
C49 H49A 0.9800 . ?
C49 H49B 0.9800 . ?
C49 H49C 0.9800 . ?
C49 C47 1.477(7) . ?
C27 H27A 0.9800 . ?
C27 H27B 0.9800 . ?
C27 H27C 0.9800 . ?
C5 H5 0.9500 . ?
C5 C6 1.392(6) . ?
C13 H13 0.9500 . ?
C13 C8 1.394(6) . ?
C13 C12 1.402(6) . ?
C50 H50 1.0000 . ?
C50 C52 1.494(7) . ?
C50 C51 1.530(7) . ?
C31 H31 0.9500 . ?
C31 C30 1.369(6) . ?
C35 H35 0.9500 . ?
C35 C34 1.376(6) . ?
C35 C36 1.389(6) . ?
C18 H18 0.9500 . ?
C18 C17 1.366(6) . ?
C52 H52A 0.9800 . ?
C52 H52B 0.9800 . ?
C52 H52C 0.9800 . ?
C24 H24 1.0000 . ?
C24 C25 1.514(7) . ?
C16 H16 0.9500 . ?
C16 C17 1.369(7) . ?
C16 C15 1.384(6) . ?
C30 H30 0.9500 . ?
C30 C29 1.396(5) . ?
C40 C41 1.380(6) . ?
C34 C39 1.385(6) . ?
C29 C28 1.403(5) . ?
C6 H6A 0.9500 . ?
C6 C7 1.376(6) . ?
C7 H7 0.9500 . ?
C51 H51A 0.9800 . ?
C51 H51B 0.9800 . ?
C51 H51C 0.9800 . ?
C8 C9 1.396(6) . ?
C36 H36 0.9500 . ?
C33 H33 0.9500 . ?
C33 C28 1.409(5) . ?
C9 H9 0.9500 . ?
C9 C10 1.388(7) . ?
C22 H22A 0.9800 . ?
C22 H22B 0.9800 . ?
C22 H22C 0.9800 . ?
C22 C21 1.505(7) . ?
C48 H48A 0.9800 . ?
C48 H48B 0.9800 . ?
C48 H48C 0.9800 . ?
C48 C47 1.508(8) . ?
C44 H44 0.9500 . ?
C21 H21 1.0000 . ?
C21 C23 1.510(7) . ?
C17 H17 0.9500 . ?
C12 H12 0.9500 . ?
C10 H10 0.9500 . ?
C39 H39 0.9500 . ?
C39 C38 1.371(6) . ?
C14 C15 1.391(5) . ?
C38 H38 0.9500 . ?
C25 H25A 0.9800 . ?
C25 H25B 0.9800 . ?
C25 H25C 0.9800 . ?
C15 H15 0.9500 . ?
C23 H23A 0.9800 . ?
C23 H23B 0.9800 . ?
C23 H23C 0.9800 . ?
C41 H41 0.9500 . ?
C41 C42 1.372(6) . ?
C47 H47 1.0000 . ?
C42 H42 0.9500 . ?
C54 H54 0.9500 . ?
C54 C55 1.3900 . ?
C54 C59 1.3900 . ?
C55 C56 1.3900 . ?
C55 C53 1.48(5) . ?
C56 H56 0.9500 . ?
C56 C57 1.3900 . ?
C57 H57 0.9500 . ?
C57 C58 1.3900 . ?
C58 H58 0.9500 . ?
C58 C59 1.3900 . ?
C59 H59 0.9500 . ?
C53 H53A 0.9800 . ?
C53 H53B 0.9800 . ?
C53 H53C 0.9800 . ?
C53A H53D 0.9800 . ?
C53A H53E 0.9800 . ?
C53A H53F 0.9800 . ?
C53A C54A 1.639(9) . ?
C54A C55A 1.3900 . ?
C54A C59A 1.3900 . ?
C55A H55A 0.9500 . ?
C55A C56A 1.3900 . ?
C56A H56A 0.9500 . ?
C56A C57A 1.3900 . ?
C57A H57A 0.9500 . ?
C57A C58A 1.3900 . ?
C58A H58A 0.9500 . ?
C58A C59A 1.3900 . ?
C59A H59A 0.9500 . ?

loop_
_geom_torsion_atom_site_label_1
_geom_torsion_atom_site_label_2
_geom_torsion_atom_site_label_3
_geom_torsion_atom_site_label_4
_geom_torsion
_geom_torsion_site_symmetry_1
_geom_torsion_site_symmetry_2
_geom_torsion_site_symmetry_3
_geom_torsion_site_symmetry_4
_geom_torsion_publ_flag
Zn1 P1 C2 C7 -159.8(3) . . . . ?
Zn1 P1 C2 C3 17.3(3) . . . . ?
Zn1 P1 C8 C13 -136.9(3) . . . . ?
Zn1 P1 C8 C9 42.0(4) . . . . ?
Zn1 P1 C14 C19 57.3(4) . . . . ?
Zn1 P1 C14 C15 -121.1(4) . . . . ?
Zn1 N1 C20 N3 140.6(3) . . . . ?
Zn1 N1 C20 N2 -37.4(4) . . . . ?
Zn1 N1 C3 C2 -22.1(4) . . . . ?
Zn1 N1 C3 C4 153.9(3) . . . . ?
Zn1 N5 C46 N4 -34.2(5) . . . . ?
Zn1 N5 C46 N6 149.7(3) . . . . ?
Zn1 N5 C50 C52 -68.3(5) . . . . ?
Zn1 N5 C50 C51 55.0(4) . . . . ?
Zn2 P2 C40 C45 37.7(4) . . . . ?
Zn2 P2 C40 C41 -142.4(3) . . . . ?
Zn2 P2 C34 C35 -111.7(4) . . . . ?
Zn2 P2 C34 C39 67.3(3) . . . . ?
Zn2 P2 C28 C29 15.6(3) . . . . ?
Zn2 P2 C28 C33 -165.5(3) . . . . ?
Zn2 N4 C46 N5 -42.4(4) . . . . ?
Zn2 N4 C46 N6 133.8(3) . . . . ?
Zn2 N4 C29 C30 160.9(3) . . . . ?
Zn2 N4 C29 C28 -16.6(4) . . . . ?
Zn2 N2 C24 C26 67.5(4) . . . . ?
Zn2 N2 C24 C25 -55.3(4) . . . . ?
Zn2 N2 C20 N1 -38.7(5) . . . . ?
Zn2 N2 C20 N3 143.3(3) . . . . ?
P2 C40 C41 C42 -179.1(4) . . . . ?
P2 C34 C39 C38 -179.6(4) . . . . ?
P1 C2 C7 C6 178.3(3) . . . . ?
P1 C2 C3 N1 -2.5(4) . . . . ?
P1 C2 C3 C4 -178.7(3) . . . . ?
P1 C8 C9 C10 178.6(4) . . . . ?
P1 C14 C15 C16 176.8(4) . . . . ?
N4 C29 C28 P2 -4.2(4) . . . . ?
N4 C29 C28 C33 176.8(3) . . . . ?
C2 P1 C8 C13 109.4(4) . . . . ?
C2 P1 C8 C9 -71.7(4) . . . . ?
C2 P1 C14 C19 159.4(3) . . . . ?
C2 P1 C14 C15 -19.0(4) . . . . ?
C4 C5 C6 C7 -0.2(6) . . . . ?
C46 N4 C29 C30 -24.5(5) . . . . ?
C46 N4 C29 C28 157.9(3) . . . . ?
C46 N5 C50 C52 99.6(5) . . . . ?
C46 N5 C50 C51 -137.1(4) . . . . ?
C46 N6 C47 C49 165.8(5) . . . . ?
C46 N6 C47 C48 -69.9(6) . . . . ?
C32 C31 C30 C29 1.6(6) . . . . ?
C32 C33 C28 P2 -177.5(3) . . . . ?
C32 C33 C28 C29 1.4(6) . . . . ?
C45 C40 C41 C42 0.7(7) . . . . ?
C19 C18 C17 C16 -0.2(8) . . . . ?
C19 C14 C15 C16 -1.7(7) . . . . ?
C5 C4 C3 N1 -175.2(3) . . . . ?
C5 C4 C3 C2 0.8(5) . . . . ?
C5 C6 C7 C2 -0.4(6) . . . . ?
C13 C8 C9 C10 -2.5(7) . . . . ?
C50 N5 C46 N4 158.0(3) . . . . ?
C50 N5 C46 N6 -18.2(6) . . . . ?
C31 C32 C33 C28 -0.5(6) . . . . ?
C31 C30 C29 N4 -178.2(3) . . . . ?
C31 C30 C29 C28 -0.6(5) . . . . ?
C35 C34 C39 C38 -0.5(7) . . . . ?
C18 C19 C14 P1 -177.1(4) . . . . ?
C18 C19 C14 C15 1.4(7) . . . . ?
C24 N2 C20 N1 155.9(4) . . . . ?
C24 N2 C20 N3 -22.0(6) . . . . ?
C30 C29 C28 P2 178.2(3) . . . . ?
C30 C29 C28 C33 -0.8(5) . . . . ?
C40 P2 C34 C35 98.1(4) . . . . ?
C40 P2 C34 C39 -82.9(4) . . . . ?
C40 P2 C28 C29 157.9(3) . . . . ?
C40 P2 C28 C33 -23.1(4) . . . . ?
C40 C45 C44 C43 1.0(8) . . . . ?
C40 C41 C42 C43 0.2(8) . . . . ?
C34 P2 C40 C45 173.3(3) . . . . ?
C34 P2 C40 C41 -6.8(4) . . . . ?
C34 P2 C28 C29 -94.2(3) . . . . ?
C34 P2 C28 C33 84.8(3) . . . . ?
C34 C35 C36 C37 1.4(7) . . . . ?
C34 C39 C38 C37 1.7(7) . . . . ?
C20 N1 C3 C2 159.2(3) . . . . ?
C20 N1 C3 C4 -24.8(5) . . . . ?
C20 N3 C21 C22 -69.1(6) . . . . ?
C20 N3 C21 C23 163.4(4) . . . . ?
C20 N2 C24 C26 -126.8(4) . . . . ?
C20 N2 C24 C25 110.4(5) . . . . ?
C29 N4 C46 N5 142.3(4) . . . . ?
C29 N4 C46 N6 -41.4(5) . . . . ?
C7 C2 C3 N1 174.8(3) . . . . ?
C7 C2 C3 C4 -1.4(5) . . . . ?
C8 P1 C2 C7 -19.9(4) . . . . ?
C8 P1 C2 C3 157.3(3) . . . . ?
C8 P1 C14 C19 -92.3(4) . . . . ?
C8 P1 C14 C15 89.3(4) . . . . ?
C8 C13 C12 C11 -0.1(7) . . . . ?
C8 C9 C10 C11 2.4(7) . . . . ?
C36 C37 C38 C39 -1.3(7) . . . . ?
C36 C35 C34 P2 178.0(4) . . . . ?
C36 C35 C34 C39 -1.0(7) . . . . ?
C33 C32 C31 C30 -1.0(6) . . . . ?
C44 C45 C40 P2 178.5(4) . . . . ?
C44 C45 C40 C41 -1.3(7) . . . . ?
C44 C43 C42 C41 -0.6(9) . . . . ?
C21 N3 C20 N1 -36.2(6) . . . . ?
C21 N3 C20 N2 141.7(4) . . . . ?
C17 C16 C15 C14 1.0(8) . . . . ?
C12 C11 C10 C9 -1.1(8) . . . . ?
C12 C13 C8 P1 -179.8(3) . . . . ?
C12 C13 C8 C9 1.3(6) . . . . ?
C10 C11 C12 C13 0.0(8) . . . . ?
C14 P1 C2 C7 89.7(3) . . . . ?
C14 P1 C2 C3 -93.2(3) . . . . ?
C14 P1 C8 C13 -0.5(4) . . . . ?
C14 P1 C8 C9 178.4(3) . . . . ?
C14 C19 C18 C17 -0.5(8) . . . . ?
C38 C37 C36 C35 -0.3(7) . . . . ?
C15 C16 C17 C18 -0.1(8) . . . . ?
C28 P2 C40 C45 -78.5(4) . . . . ?
C28 P2 C40 C41 101.3(4) . . . . ?
C28 P2 C34 C35 -10.1(4) . . . . ?
C28 P2 C34 C39 168.9(3) . . . . ?
C3 N1 C20 N3 -40.5(5) . . . . ?
C3 N1 C20 N2 141.4(4) . . . . ?
C3 C2 C7 C6 1.2(6) . . . . ?
C3 C4 C5 C6 -0.1(6) . . . . ?
C47 N6 C46 N4 -34.2(6) . . . . ?
C47 N6 C46 N5 141.9(4) . . . . ?
C42 C43 C44 C45 0.0(8) . . . . ?
C54 C55 C56 C57 0.0 . . . . ?
C55 C54 C59 C58 0.0 . . . . ?
C55 C56 C57 C58 0.0 . . . . ?
C56 C57 C58 C59 0.0 . . . . ?
C57 C58 C59 C54 0.0 . . . . ?
C59 C54 C55 C56 0.0 . . . . ?
C59 C54 C55 C53 170(3) . . . . ?
C53 C55 C56 C57 -163(4) . . . . ?
C53A C54A C55A C56A 177.4(6) . . . . ?
C53A C54A C59A C58A -177.3(6) . . . . ?
C54A C55A C56A C57A 0.0 . . . . ?
C55A C54A C59A C58A 0.0 . . . . ?
C55A C56A C57A C58A 0.0 . . . . ?
C56A C57A C58A C59A 0.0 . . . . ?
C57A C58A C59A C54A 0.0 . . . . ?
C59A C54A C55A C56A 0.0 . . . . ?
